data_9002230
loop_
_publ_author_name
'Guggenheim, S.'
'Zhan, W.'

_publ_section_title
;
 Crystal structures of two partially dehydrated chlorites: The "modified"
 chlorite structure
;
_journal_name_full 'American Mineralogist'
_journal_page_first 1415
_journal_page_last 1421
_journal_volume 84
_journal_year 1999
_chemical_compound_source 'chromian clinochlore-IIb-2'
_chemical_formula_sum 'Al0.99 H2 Mg2.97 O12 Si3.04 X12'
_chemical_name_mineral Clinochlore
_space_group_IT_number 12
_space_group_name_Hall '-C 2y'
_space_group_name_H-M_alt 'C 1 2/m 1'
_symmetry_space_group_name_Hall '-C 2y'
_symmetry_space_group_name_H-M 'C 1 2/m 1'
_cell_angle_alpha 90
_cell_angle_beta 97.34(3)
_cell_angle_gamma 90
_cell_formula_units_Z 2
_cell_length_a 5.372(1)
_cell_length_b 9.291(2)
_cell_length_c 14.270(7)
_cell_volume 706.4(4)
_database_code_amcsd 0002314
_exptl_crystal_density_diffrn 8.938
_cod_original_formula_sum 'Mg2.97 Al.99 Si3.04 O12 I12 H2'
_cod_database_code 9002230

loop_
_symmetry_equiv_pos_as_xyz
x,y,z
1/2+x,1/2+y,z
x,-y,z
1/2+x,1/2-y,z
-x,y,-z
1/2-x,1/2+y,-z
-x,-y,-z
1/2-x,1/2-y,-z

loop_
_atom_site_aniso_label
_atom_site_aniso_U_11
_atom_site_aniso_U_22
_atom_site_aniso_U_33
_atom_site_aniso_U_12
_atom_site_aniso_U_13
_atom_site_aniso_U_23
Mg1 0.01300 0.00700 0.09600 0.00000 0.00300 0.00000
Al1 0.01300 0.00700 0.09600 0.00000 0.00300 0.00000
Mg2 0.01500 0.00800 0.09800 0.00000 0.00200 0.00000
Al2 0.01500 0.00800 0.09800 0.00000 0.00200 0.00000
Si 0.02380 0.01630 0.09300 0.00050 0.00220 0.00060
Al 0.02380 0.01630 0.09300 0.00050 0.00220 0.00060
O1 0.02000 0.01500 0.10500 0.00000 0.00200 0.00100
O2 0.05800 0.02200 0.11600 0.00000 -0.01100 0.00000
O3 0.04300 0.04700 0.14000 -0.01200 0.01000 -0.00800
OH4 0.02000 0.01400 0.12700 0.00000 0.00400 0.00000
X1 0.04200 0.04400 0.15100 0.00000 0.00700 0.00000
X2 0.08900 0.08400 0.11000 -0.00400 -0.01300 0.00700
X3 0.04100 0.03800 0.21500 0.00300 0.02500 0.01300
X4 0.10300 0.08800 0.10600 0.00000 -0.00400 0.00000

loop_
_atom_site_label
_atom_site_fract_x
_atom_site_fract_y
_atom_site_fract_z
_atom_site_occupancy
_atom_site_type_symbol
_atom_site_attached_hydrogens
Mg1 0.00000 0.00000 0.00000 0.99000 Mg 0
Al1 0.00000 0.00000 0.00000 0.01000 Al 0
Mg2 0.00000 0.33310 0.00000 0.99000 Mg 0
Al2 0.00000 0.33310 0.00000 0.01000 Al 0
Si 0.23230 0.16730 0.19340 0.76000 Si 0
Al 0.23230 0.16730 0.19340 0.24000 Al 0
O1 0.19370 0.16680 0.07680 1.00000 O 0
O2 0.20800 0.00000 0.23570 1.00000 O 0
O3 0.51450 0.23030 0.23510 1.00000 O 0
OH4 0.19090 0.50000 0.07520 1.00000 O 1
X1 0.12900 0.00000 0.38800 1.00000 ? 0
X2 0.19500 0.66400 0.57470 1.00000 ? 0
X3 0.13300 0.33210 0.40960 1.00000 ? 0
X4 0.19800 0.00000 0.59600 1.00000 ? 0

loop_
_cod_changelog_entry_id
_cod_changelog_entry_author
_cod_changelog_entry_date
_cod_changelog_entry_text
1
;cod-tools version 3.8.0
Id: cif_guess_AMCSD_atom_types 9581 2023-05-17 12:35:41Z saulius
;
2023-05-21T08:51:54+03:00
;Derived atom types and hydrogen counts
from atom names that follow the AMCSD naming convention
(Wat == water, O-H == hydroxyl).
;

loop_
_cod_entry_issue_id
_cod_entry_issue_origin
_cod_entry_issue_severity
_cod_entry_issue_description
_cod_entry_issue_author
_cod_entry_issue_date
1 upstream note
;Note: The sites labeled X were named 'I-sites' (interlayer sites) in
the original publication and contained unidentified atoms.
;
AMCSD 2021-12-26

loop_
_cod_related_entry_id
_cod_related_entry_database
_cod_related_entry_code
_cod_related_entry_description
1 AMCSD 0002314 .
2 Wikidata Q421357 clinochlore
